data_7105628
loop_
_publ_author_name
'Yinhua Huang'
'Sumod A. Pullarkat'
'Yongxin Li'
'Pak-Hing Leung'

_publ_section_title
;
 Palladium (II)-Catalyzed Asymmetric Hydrophosphination of Enones:
 Efficient Access to Chiral Tertiary Phosphines
;
_journal_issue 37
_journal_name_full 'Chem. Commun.'
_journal_page_first 6950
_journal_page_last 6952
_journal_paper_doi 10.1039/c0cc00925c
_journal_volume 46
_journal_year 2010
_chemical_absolute_configuration ad
_chemical_formula_moiety 'C41 H39 Cl N O P Pd'
_chemical_formula_sum 'C41 H39 Cl N O P Pd'
_chemical_formula_weight 734.55
_chemical_name_systematic
;
?
;
_space_group_IT_number 19
_symmetry_cell_setting orthorhombic
_symmetry_space_group_name_Hall 'P 2ac 2ab'
_symmetry_space_group_name_H-M 'P 21 21 21'
_atom_sites_solution_hydrogens geom
_atom_sites_solution_primary direct
_atom_sites_solution_secondary difmap
_audit_creation_method SHELXL-97
_cell_angle_alpha 90.00
_cell_angle_beta 90.00
_cell_angle_gamma 90.00
_cell_formula_units_Z 8
_cell_length_a 15.6428(8)
_cell_length_b 17.0104(11)
_cell_length_c 25.5760(16)
_cell_measurement_reflns_used 9105
_cell_measurement_temperature 103(2)
_cell_measurement_theta_max 31.01
_cell_measurement_theta_min 2.38
_cell_volume 6805.5(7)
_computing_cell_refinement 'Bruker SAINT'
_computing_data_collection 'Bruker APEX2'
_computing_data_reduction 'Bruker SAINT'
_computing_molecular_graphics 'Bruker SHELXTL'
_computing_publication_material 'Bruker SHELXTL'
_computing_structure_refinement 'SHELXL-97 (Sheldrick, 2008)'
_computing_structure_solution 'SHELXS-97 (Sheldrick, 2008)'
_diffrn_ambient_temperature 103(2)
_diffrn_measured_fraction_theta_full 0.983
_diffrn_measured_fraction_theta_max 0.983
_diffrn_measurement_device_type 'Bruker APEX-II CCD'
_diffrn_measurement_method '\f and \w scans'
_diffrn_radiation_monochromator graphite
_diffrn_radiation_source 'fine-focus sealed tube'
_diffrn_radiation_type MoK\a
_diffrn_radiation_wavelength 0.71073
_diffrn_reflns_av_R_equivalents 0.0455
_diffrn_reflns_av_sigmaI/netI 0.0600
_diffrn_reflns_limit_h_max 22
_diffrn_reflns_limit_h_min -18
_diffrn_reflns_limit_k_max 24
_diffrn_reflns_limit_k_min -22
_diffrn_reflns_limit_l_max 33
_diffrn_reflns_limit_l_min -37
_diffrn_reflns_number 63762
_diffrn_reflns_theta_full 31.05
_diffrn_reflns_theta_max 31.05
_diffrn_reflns_theta_min 1.59
_exptl_absorpt_coefficient_mu 0.705
_exptl_absorpt_correction_T_max 0.9860
_exptl_absorpt_correction_T_min 0.7956
_exptl_absorpt_correction_type multi-scan
_exptl_absorpt_process_details sadabs
_exptl_crystal_colour yellow
_exptl_crystal_density_diffrn 1.434
_exptl_crystal_density_method 'not measured'
_exptl_crystal_description plate
_exptl_crystal_F_000 3024
_exptl_crystal_size_max 0.34
_exptl_crystal_size_mid 0.14
_exptl_crystal_size_min 0.02
_refine_diff_density_max 1.839
_refine_diff_density_min -0.844
_refine_diff_density_rms 0.159
_refine_ls_abs_structure_details 'Flack H D (1983), Acta Cryst. A39, 876-881'
_refine_ls_abs_structure_Flack -0.008(14)
_refine_ls_extinction_method none
_refine_ls_goodness_of_fit_ref 1.093
_refine_ls_hydrogen_treatment constr
_refine_ls_matrix_type full
_refine_ls_number_parameters 835
_refine_ls_number_reflns 21013
_refine_ls_number_restraints 0
_refine_ls_restrained_S_all 1.093
_refine_ls_R_factor_all 0.0522
_refine_ls_R_factor_gt 0.0362
_refine_ls_shift/su_max 0.003
_refine_ls_shift/su_mean 0.000
_refine_ls_structure_factor_coef Fsqd
_refine_ls_weighting_details 'calc w=1/[\s^2^(Fo^2^)+(0.0478P)^2^+0.0000P] where P=(Fo^2^+2Fc^2^)/3'
_refine_ls_weighting_scheme calc
_refine_ls_wR_factor_gt 0.0781
_refine_ls_wR_factor_ref 0.0962
_reflns_number_gt 18013
_reflns_number_total 21013
_reflns_threshold_expression >2sigma(I)
_cod_data_source_file C0CC00925C.txt
_cod_data_source_block leung478s
_cod_depositor_comments
;
The following automatic conversions were performed:
'_symmetry_cell_setting' value 'Orthorhombic' changed to 'orthorhombic'
according to '/home/saulius/struct/CIF-dictionaries/cif_core.dic'
dictionary named 'cif_core.dic' version 2.4.1 from 2010-06-29.

Automatic conversion script
Id: cif_fix_enum 1527 2010-12-29 10:47:43Z saulius 
;
_cod_original_sg_symbol_H-M P2(1)2(1)2(1)
_cod_database_code 7105628

loop_
_symmetry_equiv_pos_as_xyz
'x, y, z'
'-x+1/2, -y, z+1/2'
'-x, y+1/2, -z+1/2'
'x+1/2, -y+1/2, -z'

loop_
_atom_site_label
_atom_site_type_symbol
_atom_site_fract_x
_atom_site_fract_y
_atom_site_fract_z
_atom_site_U_iso_or_equiv
_atom_site_adp_type
_atom_site_occupancy
_atom_site_symmetry_multiplicity
_atom_site_calc_flag
_atom_site_refinement_flags
_atom_site_disorder_assembly
_atom_site_disorder_group
Pd1 Pd 0.778261(13) 0.041963(13) 0.923694(8) 0.01158(5) Uani 1 1 d . . .
Pd2 Pd 0.704335(13) 0.436401(13) 0.756602(8) 0.01216(5) Uani 1 1 d . . .
C1 C 0.72532(18) 0.06072(17) 0.99447(10) 0.0121(5) Uani 1 1 d . . .
C2 C 0.63714(19) 0.07086(19) 1.00680(12) 0.0149(6) Uani 1 1 d . . .
H2 H 0.5960 0.0691 0.9795 0.018 Uiso 1 1 calc R . .
C3 C 0.61043(19) 0.08299(19) 1.05704(12) 0.0162(6) Uani 1 1 d . . .
H3 H 0.5511 0.0882 1.0641 0.019 Uiso 1 1 calc R . .
C4 C 0.6697(2) 0.08792(19) 1.09858(12) 0.0162(6) Uani 1 1 d . . .
C5 C 0.6425(2) 0.0974(2) 1.15120(12) 0.0185(6) Uani 1 1 d . . .
H5 H 0.5832 0.0975 1.1591 0.022 Uiso 1 1 calc R . .
C6 C 0.7004(2) 0.1065(2) 1.19055(12) 0.0217(7) Uani 1 1 d . . .
H6 H 0.6815 0.1124 1.2256 0.026 Uiso 1 1 calc R . .
C7 C 0.7887(2) 0.1071(2) 1.17900(12) 0.0207(6) Uani 1 1 d . . .
H7 H 0.8290 0.1156 1.2063 0.025 Uiso 1 1 calc R . .
C8 C 0.8168(2) 0.0956(2) 1.12907(12) 0.0183(6) Uani 1 1 d . . .
H8 H 0.8765 0.0948 1.1223 0.022 Uiso 1 1 calc R . .
C9 C 0.75883(18) 0.08482(18) 1.08694(11) 0.0141(6) Uani 1 1 d . . .
C10 C 0.78404(18) 0.07156(17) 1.03406(11) 0.0137(5) Uani 1 1 d . . .
C11 C 0.87731(18) 0.0679(2) 1.01846(11) 0.0149(6) Uani 1 1 d . . .
H11 H 0.9112 0.1036 1.0417 0.018 Uiso 1 1 calc R . .
C12 C 0.9104(2) -0.0163(2) 1.02428(13) 0.0220(7) Uani 1 1 d . . .
H12A H 0.8794 -0.0509 1.0002 0.033 Uiso 1 1 calc R . .
H12B H 0.9015 -0.0342 1.0603 0.033 Uiso 1 1 calc R . .
H12C H 0.9716 -0.0178 1.0160 0.033 Uiso 1 1 calc R . .
C13 C 0.9678(2) 0.0836(2) 0.94048(13) 0.0238(7) Uani 1 1 d . . .
H13A H 1.0115 0.1071 0.9630 0.036 Uiso 1 1 calc R . .
H13B H 0.9705 0.1076 0.9057 0.036 Uiso 1 1 calc R . .
H13C H 0.9781 0.0269 0.9375 0.036 Uiso 1 1 calc R . .
C14 C 0.8675(2) 0.1839(2) 0.96218(13) 0.0207(7) Uani 1 1 d . . .
H14A H 0.9148 0.2107 0.9798 0.031 Uiso 1 1 calc R . .
H14B H 0.8137 0.1964 0.9800 0.031 Uiso 1 1 calc R . .
H14C H 0.8643 0.2016 0.9258 0.031 Uiso 1 1 calc R . .
C15 C 0.59174(18) -0.06557(19) 0.93720(11) 0.0136(5) Uani 1 1 d . . .
C16 C 0.63060(19) -0.1046(2) 0.97933(11) 0.0164(6) Uani 1 1 d . . .
H16 H 0.6911 -0.1085 0.9810 0.020 Uiso 1 1 calc R . .
C17 C 0.5811(2) -0.1372(2) 1.01821(12) 0.0204(7) Uani 1 1 d . . .
H17 H 0.6077 -0.1637 1.0466 0.024 Uiso 1 1 calc R . .
C18 C 0.4922(2) -0.1317(2) 1.01628(13) 0.0254(8) Uani 1 1 d . . .
H18 H 0.4583 -0.1533 1.0435 0.031 Uiso 1 1 calc R . .
C19 C 0.4538(2) -0.0943(2) 0.97405(13) 0.0249(8) Uani 1 1 d . . .
H19 H 0.3932 -0.0912 0.9722 0.030 Uiso 1 1 calc R . .
C20 C 0.50324(19) -0.0615(2) 0.93440(12) 0.0183(6) Uani 1 1 d . . .
H20 H 0.4765 -0.0364 0.9055 0.022 Uiso 1 1 calc R . .
C21 C 0.68870(19) -0.10937(18) 0.85031(11) 0.0137(6) Uani 1 1 d . . .
C22 C 0.7720(2) -0.13775(19) 0.84580(12) 0.0183(6) Uani 1 1 d . . .
H22 H 0.8181 -0.1099 0.8614 0.022 Uiso 1 1 calc R . .
C23 C 0.7874(2) -0.2068(2) 0.81847(12) 0.0225(7) Uani 1 1 d . . .
H23 H 0.8441 -0.2265 0.8162 0.027 Uiso 1 1 calc R . .
C24 C 0.7221(3) -0.2471(2) 0.79458(12) 0.0237(7) Uani 1 1 d . . .
H24 H 0.7338 -0.2934 0.7751 0.028 Uiso 1 1 calc R . .
C25 C 0.6388(2) -0.2198(2) 0.79915(12) 0.0221(7) Uani 1 1 d . . .
H25 H 0.5934 -0.2474 0.7827 0.027 Uiso 1 1 calc R . .
C26 C 0.6216(2) -0.15205(19) 0.82767(12) 0.0174(6) Uani 1 1 d . . .
H26 H 0.5642 -0.1347 0.8318 0.021 Uiso 1 1 calc R . .
C27 C 0.59839(18) 0.04432(18) 0.84683(11) 0.0128(5) Uani 1 1 d . . .
H27 H 0.5424 0.0182 0.8395 0.015 Uiso 1 1 calc R . .
C28 C 0.58200(19) 0.11952(18) 0.87721(11) 0.0138(6) Uani 1 1 d . . .
C29 C 0.5005(2) 0.1365(2) 0.89580(12) 0.0178(6) Uani 1 1 d . . .
H29 H 0.4542 0.1025 0.8875 0.021 Uiso 1 1 calc R . .
C30 C 0.4863(2) 0.2031(2) 0.92655(13) 0.0217(7) Uani 1 1 d . . .
H30 H 0.4304 0.2147 0.9387 0.026 Uiso 1 1 calc R . .
C31 C 0.5538(2) 0.2520(2) 0.93923(13) 0.0224(7) Uani 1 1 d . . .
H31 H 0.5444 0.2963 0.9611 0.027 Uiso 1 1 calc R . .
C32 C 0.6349(2) 0.23675(19) 0.92031(13) 0.0202(6) Uani 1 1 d . . .
H32 H 0.6810 0.2706 0.9289 0.024 Uiso 1 1 calc R . .
C33 C 0.6486(2) 0.17145(18) 0.88849(12) 0.0158(6) Uani 1 1 d . . .
H33 H 0.7038 0.1622 0.8743 0.019 Uiso 1 1 calc R . .
C34 C 0.64514(18) 0.05845(19) 0.79457(11) 0.0148(6) Uani 1 1 d . . .
H34A H 0.7026 0.0802 0.8020 0.018 Uiso 1 1 calc R . .
H34B H 0.6530 0.0074 0.7767 0.018 Uiso 1 1 calc R . .
C35 C 0.59816(19) 0.11429(18) 0.75799(12) 0.0163(6) Uani 1 1 d . . .
C36 C 0.6408(2) 0.13536(19) 0.70709(12) 0.0166(6) Uani 1 1 d . . .
C37 C 0.6052(2) 0.1956(2) 0.67681(12) 0.0222(7) Uani 1 1 d . . .
H37 H 0.5564 0.2232 0.6891 0.027 Uiso 1 1 calc R . .
C38 C 0.6407(2) 0.2151(2) 0.62910(13) 0.0263(8) Uani 1 1 d . . .
H38 H 0.6167 0.2566 0.6090 0.032 Uiso 1 1 calc R . .
C39 C 0.7111(2) 0.1745(2) 0.61044(12) 0.0236(7) Uani 1 1 d . . .
H39 H 0.7344 0.1873 0.5772 0.028 Uiso 1 1 calc R . .
C40 C 0.7475(2) 0.1150(2) 0.64023(13) 0.0217(7) Uani 1 1 d . . .
H40 H 0.7958 0.0872 0.6274 0.026 Uiso 1 1 calc R . .
C41 C 0.7131(2) 0.09618(19) 0.68901(12) 0.0195(6) Uani 1 1 d . . .
H41 H 0.7390 0.0566 0.7099 0.023 Uiso 1 1 calc R . .
C42 C 0.75300(18) 0.42469(18) 0.82827(11) 0.0142(6) Uani 1 1 d . . .
C43 C 0.83687(19) 0.3994(2) 0.84172(12) 0.0167(6) Uani 1 1 d . . .
H43 H 0.8766 0.3874 0.8148 0.020 Uiso 1 1 calc R . .
C44 C 0.8611(2) 0.3920(2) 0.89294(12) 0.0180(6) Uani 1 1 d . . .
H44 H 0.9169 0.3733 0.9009 0.022 Uiso 1 1 calc R . .
C45 C 0.80504(19) 0.41171(18) 0.93399(11) 0.0150(6) Uani 1 1 d . . .
C46 C 0.8311(2) 0.4108(2) 0.98728(12) 0.0210(7) Uani 1 1 d . . .
H46 H 0.8882 0.3964 0.9957 0.025 Uiso 1 1 calc R . .
C47 C 0.7762(2) 0.4302(2) 1.02635(12) 0.0241(7) Uani 1 1 d . . .
H47 H 0.7951 0.4301 1.0617 0.029 Uiso 1 1 calc R . .
C48 C 0.6911(2) 0.4502(2) 1.01430(12) 0.0222(7) Uani 1 1 d . . .
H48 H 0.6525 0.4628 1.0417 0.027 Uiso 1 1 calc R . .
C49 C 0.6633(2) 0.4519(2) 0.96367(12) 0.0191(6) Uani 1 1 d . . .
H49 H 0.6056 0.4657 0.9564 0.023 Uiso 1 1 calc R . .
C50 C 0.71919(17) 0.43327(17) 0.92169(11) 0.0142(5) Uani 1 1 d . . .
C51 C 0.69440(17) 0.43632(18) 0.86797(11) 0.0135(5) Uani 1 1 d . . .
C52 C 0.60407(18) 0.4553(2) 0.85177(11) 0.0163(6) Uani 1 1 d . . .
H52 H 0.5633 0.4330 0.8780 0.020 Uiso 1 1 calc R . .
C53 C 0.5921(2) 0.5445(2) 0.84879(14) 0.0266(7) Uani 1 1 d . . .
H53A H 0.6250 0.5654 0.8193 0.040 Uiso 1 1 calc R . .
H53B H 0.6122 0.5686 0.8813 0.040 Uiso 1 1 calc R . .
H53C H 0.5314 0.5566 0.8438 0.040 Uiso 1 1 calc R . .
C54 C 0.51156(19) 0.4478(2) 0.77416(12) 0.0229(7) Uani 1 1 d . . .
H54A H 0.4642 0.4475 0.7992 0.034 Uiso 1 1 calc R . .
H54B H 0.4968 0.4149 0.7440 0.034 Uiso 1 1 calc R . .
H54C H 0.5221 0.5018 0.7624 0.034 Uiso 1 1 calc R . .
C55 C 0.5769(2) 0.3306(2) 0.80682(13) 0.0265(8) Uani 1 1 d . . .
H55A H 0.5249 0.3214 0.8273 0.040 Uiso 1 1 calc R . .
H55B H 0.6262 0.3086 0.8254 0.040 Uiso 1 1 calc R . .
H55C H 0.5714 0.3052 0.7726 0.040 Uiso 1 1 calc R . .
C56 C 0.89863(18) 0.53246(18) 0.76861(11) 0.0142(6) Uani 1 1 d . . .
C57 C 0.98721(18) 0.53106(19) 0.76346(12) 0.0167(6) Uani 1 1 d . . .
H57 H 1.0129 0.5021 0.7359 0.020 Uiso 1 1 calc R . .
C58 C 1.0381(2) 0.5721(2) 0.79869(12) 0.0207(7) Uani 1 1 d . . .
H58 H 1.0986 0.5700 0.7954 0.025 Uiso 1 1 calc R . .
C59 C 1.0016(2) 0.6160(2) 0.83846(14) 0.0252(7) Uani 1 1 d . . .
H59 H 1.0366 0.6444 0.8622 0.030 Uiso 1 1 calc R . .
C60 C 0.9130(2) 0.6178(2) 0.84321(12) 0.0217(7) Uani 1 1 d . . .
H60 H 0.8874 0.6479 0.8703 0.026 Uiso 1 1 calc R . .
C61 C 0.8621(2) 0.5764(2) 0.80877(12) 0.0187(6) Uani 1 1 d . . .
H61 H 0.8017 0.5778 0.8125 0.022 Uiso 1 1 calc R . .
C62 C 0.80280(19) 0.57130(18) 0.68106(10) 0.0134(5) Uani 1 1 d . . .
C63 C 0.8686(2) 0.6061(2) 0.65252(12) 0.0184(6) Uani 1 1 d . . .
H63 H 0.9236 0.5824 0.6519 0.022 Uiso 1 1 calc R . .
C64 C 0.8542(2) 0.6751(2) 0.62488(13) 0.0204(7) Uani 1 1 d . . .
H64 H 0.8988 0.6977 0.6046 0.025 Uiso 1 1 calc R . .
C65 C 0.7750(2) 0.7108(2) 0.62696(12) 0.0226(7) Uani 1 1 d . . .
H65 H 0.7654 0.7584 0.6084 0.027 Uiso 1 1 calc R . .
C66 C 0.7096(2) 0.67773(19) 0.65596(12) 0.0215(7) Uani 1 1 d . . .
H66 H 0.6555 0.7029 0.6576 0.026 Uiso 1 1 calc R . .
C67 C 0.7229(2) 0.60812(18) 0.68248(11) 0.0159(6) Uani 1 1 d . . .
H67 H 0.6775 0.5851 0.7018 0.019 Uiso 1 1 calc R . .
C68 C 0.89065(19) 0.41801(18) 0.68186(11) 0.0145(6) Uani 1 1 d . . .
H68 H 0.9458 0.4451 0.6736 0.017 Uiso 1 1 calc R . .
C69 C 0.9110(2) 0.34601(18) 0.71419(12) 0.0154(6) Uani 1 1 d . . .
C70 C 0.9933(2) 0.33320(19) 0.73348(12) 0.0180(6) Uani 1 1 d . . .
H70 H 1.0383 0.3674 0.7233 0.022 Uiso 1 1 calc R . .
C71 C 1.0106(2) 0.2713(2) 0.76733(13) 0.0209(7) Uani 1 1 d . . .
H71 H 1.0669 0.2637 0.7804 0.025 Uiso 1 1 calc R . .
C72 C 0.9456(2) 0.2209(2) 0.78191(13) 0.0222(7) Uani 1 1 d . . .
H72 H 0.9568 0.1793 0.8057 0.027 Uiso 1 1 calc R . .
C73 C 0.8636(2) 0.2309(2) 0.76178(13) 0.0208(6) Uani 1 1 d . . .
H73 H 0.8192 0.1956 0.7713 0.025 Uiso 1 1 calc R . .
C74 C 0.8468(2) 0.2924(2) 0.72782(12) 0.0178(6) Uani 1 1 d . . .
H74 H 0.7911 0.2983 0.7136 0.021 Uiso 1 1 calc R . .
C75 C 0.8460(2) 0.3993(2) 0.63006(11) 0.0174(6) Uani 1 1 d . . .
H75A H 0.8027 0.3577 0.6359 0.021 Uiso 1 1 calc R . .
H75B H 0.8159 0.4468 0.6174 0.021 Uiso 1 1 calc R . .
C76 C 0.9092(2) 0.3719(2) 0.58867(12) 0.0195(6) Uani 1 1 d . . .
C77 C 0.8747(2) 0.34651(19) 0.53698(12) 0.0182(6) Uani 1 1 d . . .
C78 C 0.9322(2) 0.3290(2) 0.49691(13) 0.0226(7) Uani 1 1 d . . .
H78 H 0.9918 0.3340 0.5031 0.027 Uiso 1 1 calc R . .
C79 C 0.9041(3) 0.3046(2) 0.44868(13) 0.0267(8) Uani 1 1 d . . .
H79 H 0.9440 0.2932 0.4217 0.032 Uiso 1 1 calc R . .
C80 C 0.8167(3) 0.2967(2) 0.43957(14) 0.0297(8) Uani 1 1 d . . .
H80 H 0.7967 0.2795 0.4064 0.036 Uiso 1 1 calc R . .
C81 C 0.7594(3) 0.3139(2) 0.47864(13) 0.0294(8) Uani 1 1 d . . .
H81 H 0.6999 0.3087 0.4721 0.035 Uiso 1 1 calc R . .
C82 C 0.7870(2) 0.3387(2) 0.52742(12) 0.0230(7) Uani 1 1 d . . .
H82 H 0.7467 0.3503 0.5541 0.028 Uiso 1 1 calc R . .
Cl1 Cl 0.85265(5) 0.04241(5) 0.84089(3) 0.01716(14) Uani 1 1 d . . .
Cl2 Cl 0.63517(5) 0.42706(5) 0.67256(3) 0.01958(16) Uani 1 1 d . . .
N1 N 0.88191(16) 0.09730(16) 0.96353(10) 0.0158(5) Uani 1 1 d . . .
N2 N 0.58945(16) 0.41649(16) 0.79956(9) 0.0157(5) Uani 1 1 d . . .
O1 O 0.52755(14) 0.14025(15) 0.76865(9) 0.0214(5) Uani 1 1 d . . .
O2 O 0.98581(16) 0.37402(19) 0.59655(10) 0.0364(7) Uani 1 1 d . . .
P1 P 0.66442(5) -0.02205(5) 0.88929(3) 0.01155(14) Uani 1 1 d . . .
P2 P 0.82496(5) 0.48602(5) 0.72225(3) 0.01225(14) Uani 1 1 d . . .

loop_
_atom_site_aniso_label
_atom_site_aniso_U_11
_atom_site_aniso_U_22
_atom_site_aniso_U_33
_atom_site_aniso_U_23
_atom_site_aniso_U_13
_atom_site_aniso_U_12
Pd1 0.00971(9) 0.01093(10) 0.01410(9) -0.00217(8) 0.00065(8) -0.00125(8)
Pd2 0.01173(9) 0.01283(11) 0.01192(9) 0.00044(8) -0.00149(8) 0.00028(8)
C1 0.0136(12) 0.0073(13) 0.0155(12) -0.0032(10) 0.0024(10) 0.0003(11)
C2 0.0152(13) 0.0121(15) 0.0174(13) -0.0022(11) -0.0008(11) -0.0022(12)
C3 0.0116(13) 0.0165(16) 0.0205(14) -0.0025(12) 0.0021(11) 0.0003(11)
C4 0.0180(14) 0.0139(16) 0.0166(14) -0.0008(11) 0.0009(12) -0.0003(11)
C5 0.0177(14) 0.0202(17) 0.0175(14) -0.0013(12) 0.0037(12) 0.0025(12)
C6 0.0317(18) 0.0202(17) 0.0131(13) -0.0021(11) 0.0005(13) 0.0049(14)
C7 0.0230(16) 0.0215(17) 0.0177(14) -0.0027(11) -0.0058(13) 0.0039(14)
C8 0.0161(15) 0.0172(17) 0.0216(15) -0.0015(12) -0.0034(12) 0.0031(12)
C9 0.0145(13) 0.0123(15) 0.0156(13) -0.0015(10) -0.0020(11) 0.0006(10)
C10 0.0124(12) 0.0111(14) 0.0175(13) -0.0017(11) 0.0010(11) 0.0019(11)
C11 0.0122(13) 0.0149(15) 0.0176(14) -0.0030(12) -0.0011(11) 0.0006(12)
C12 0.0155(14) 0.0191(18) 0.0314(18) 0.0009(13) 0.0006(13) 0.0026(12)
C13 0.0134(14) 0.032(2) 0.0261(16) -0.0087(14) 0.0037(12) -0.0051(13)
C14 0.0229(16) 0.0153(17) 0.0239(16) -0.0009(13) -0.0013(13) -0.0067(13)
C15 0.0143(12) 0.0115(14) 0.0151(13) -0.0014(11) 0.0010(10) -0.0033(11)
C16 0.0132(13) 0.0187(17) 0.0173(14) -0.0013(11) -0.0001(11) 0.0015(12)
C17 0.0280(17) 0.0160(17) 0.0171(15) 0.0022(12) -0.0013(13) -0.0027(13)
C18 0.0265(17) 0.029(2) 0.0207(16) 0.0019(14) 0.0068(14) -0.0097(15)
C19 0.0130(14) 0.036(2) 0.0257(17) 0.0045(15) 0.0030(13) -0.0055(14)
C20 0.0159(13) 0.0208(17) 0.0181(14) 0.0030(12) -0.0017(11) -0.0031(12)
C21 0.0178(14) 0.0102(14) 0.0129(13) 0.0002(10) 0.0031(11) -0.0003(11)
C22 0.0201(15) 0.0130(15) 0.0217(15) 0.0017(11) 0.0033(13) -0.0005(12)
C23 0.0271(17) 0.0162(16) 0.0243(15) 0.0002(12) 0.0101(14) 0.0030(14)
C24 0.041(2) 0.0121(15) 0.0177(14) -0.0007(11) 0.0076(15) -0.0001(15)
C25 0.037(2) 0.0132(17) 0.0165(15) -0.0020(12) -0.0041(14) -0.0032(14)
C26 0.0211(15) 0.0133(16) 0.0178(15) 0.0009(11) -0.0028(12) -0.0017(12)
C27 0.0152(13) 0.0091(14) 0.0142(13) 0.0004(11) -0.0018(10) -0.0010(11)
C28 0.0182(14) 0.0102(15) 0.0130(13) 0.0008(11) 0.0003(11) 0.0000(11)
C29 0.0166(14) 0.0149(16) 0.0220(15) -0.0007(12) 0.0009(12) 0.0011(12)
C30 0.0217(15) 0.0197(17) 0.0239(15) 0.0005(14) 0.0076(14) 0.0074(13)
C31 0.0328(18) 0.0136(17) 0.0209(15) -0.0033(12) 0.0003(14) 0.0050(14)
C32 0.0267(16) 0.0108(15) 0.0230(15) -0.0012(12) 0.0004(14) -0.0011(12)
C33 0.0191(15) 0.0096(15) 0.0188(14) 0.0000(11) -0.0009(12) 0.0028(11)
C34 0.0163(13) 0.0119(15) 0.0161(13) -0.0015(11) 0.0002(11) 0.0006(11)
C35 0.0196(14) 0.0129(15) 0.0162(13) -0.0001(11) -0.0049(12) -0.0019(11)
C36 0.0192(15) 0.0146(16) 0.0159(14) -0.0010(11) -0.0021(12) -0.0025(12)
C37 0.0266(17) 0.0174(18) 0.0225(16) 0.0014(13) 0.0004(13) 0.0074(13)
C38 0.0326(19) 0.022(2) 0.0240(17) 0.0080(14) 0.0017(15) 0.0056(15)
C39 0.0274(18) 0.0231(18) 0.0203(15) 0.0055(12) 0.0016(14) -0.0022(15)
C40 0.0210(15) 0.0200(18) 0.0240(16) -0.0011(13) 0.0048(13) 0.0007(13)
C41 0.0191(15) 0.0171(16) 0.0223(14) 0.0039(12) -0.0006(13) 0.0027(13)
C42 0.0164(13) 0.0104(15) 0.0158(13) 0.0034(11) -0.0015(11) 0.0013(11)
C43 0.0146(14) 0.0172(17) 0.0183(14) 0.0005(12) 0.0012(12) 0.0018(12)
C44 0.0138(14) 0.0193(17) 0.0207(15) 0.0032(12) -0.0028(12) 0.0013(12)
C45 0.0150(13) 0.0125(14) 0.0176(13) 0.0023(10) -0.0019(11) -0.0040(11)
C46 0.0205(15) 0.0233(18) 0.0193(15) 0.0062(13) -0.0045(13) -0.0042(13)
C47 0.0298(17) 0.0280(19) 0.0147(13) 0.0036(12) -0.0058(13) -0.0095(16)
C48 0.0271(16) 0.0228(19) 0.0168(14) -0.0006(12) 0.0024(12) -0.0064(14)
C49 0.0182(14) 0.0186(17) 0.0205(14) -0.0022(12) 0.0013(12) -0.0034(13)
C50 0.0141(12) 0.0120(13) 0.0164(12) -0.0005(11) -0.0002(11) -0.0018(11)
C51 0.0123(12) 0.0122(14) 0.0160(13) -0.0026(11) -0.0009(10) -0.0021(11)
C52 0.0122(12) 0.0244(17) 0.0124(12) 0.0007(12) -0.0006(10) 0.0016(12)
C53 0.0250(16) 0.0233(19) 0.0315(18) -0.0088(15) -0.0054(14) 0.0101(15)
C54 0.0137(13) 0.036(2) 0.0189(14) 0.0027(14) -0.0047(11) 0.0013(14)
C55 0.035(2) 0.0230(19) 0.0211(16) 0.0028(14) -0.0058(15) -0.0153(15)
C56 0.0150(13) 0.0136(15) 0.0140(13) -0.0001(11) -0.0021(10) 0.0013(11)
C57 0.0156(13) 0.0179(17) 0.0165(14) 0.0006(12) 0.0001(11) -0.0015(11)
C58 0.0144(14) 0.0204(18) 0.0271(16) 0.0012(13) -0.0035(12) -0.0033(13)
C59 0.0261(17) 0.025(2) 0.0247(17) -0.0034(14) -0.0088(14) -0.0054(14)
C60 0.0242(16) 0.0223(19) 0.0187(15) -0.0073(13) -0.0032(13) 0.0002(14)
C61 0.0183(14) 0.0192(18) 0.0185(14) -0.0025(12) 0.0009(12) 0.0005(12)
C62 0.0183(13) 0.0091(13) 0.0128(12) -0.0011(10) -0.0021(11) -0.0002(11)
C63 0.0198(15) 0.0165(17) 0.0188(15) 0.0029(12) 0.0003(12) 0.0016(12)
C64 0.0265(17) 0.0142(17) 0.0206(15) 0.0024(12) 0.0020(13) -0.0005(13)
C65 0.0321(18) 0.0133(16) 0.0224(15) 0.0011(12) -0.0042(15) 0.0011(14)
C66 0.0221(16) 0.0160(16) 0.0264(16) -0.0034(12) -0.0067(14) 0.0025(13)
C67 0.0156(13) 0.0136(15) 0.0184(13) -0.0026(11) -0.0012(12) 0.0009(12)
C68 0.0168(14) 0.0139(16) 0.0129(13) 0.0004(11) 0.0022(11) 0.0024(11)
C69 0.0194(14) 0.0100(15) 0.0168(14) -0.0026(11) 0.0002(12) 0.0020(11)
C70 0.0161(14) 0.0147(16) 0.0233(16) -0.0007(12) -0.0005(12) -0.0009(11)
C71 0.0215(16) 0.0157(17) 0.0256(17) -0.0007(13) -0.0035(13) 0.0028(12)
C72 0.0266(17) 0.0168(18) 0.0232(16) 0.0023(13) -0.0034(14) 0.0033(13)
C73 0.0227(15) 0.0143(16) 0.0255(16) 0.0002(13) -0.0005(14) -0.0013(12)
C74 0.0150(14) 0.0166(17) 0.0218(15) -0.0019(12) -0.0017(12) -0.0004(12)
C75 0.0207(15) 0.0169(17) 0.0145(14) -0.0037(12) -0.0004(12) 0.0026(12)
C76 0.0232(16) 0.0157(17) 0.0197(15) -0.0045(12) 0.0046(12) -0.0023(12)
C77 0.0265(16) 0.0104(15) 0.0177(14) -0.0011(11) 0.0018(13) -0.0002(12)
C78 0.0282(17) 0.0162(18) 0.0235(16) -0.0011(13) 0.0070(14) -0.0011(13)
C79 0.042(2) 0.0193(19) 0.0188(15) -0.0032(13) 0.0093(15) -0.0003(16)
C80 0.045(2) 0.0224(19) 0.0220(16) -0.0027(14) -0.0041(15) 0.0002(16)
C81 0.035(2) 0.029(2) 0.0234(17) -0.0042(14) -0.0049(15) 0.0009(16)
C82 0.0268(17) 0.0211(17) 0.0209(15) -0.0013(12) -0.0014(14) 0.0021(14)
Cl1 0.0169(3) 0.0174(4) 0.0171(3) -0.0008(3) 0.0034(3) -0.0038(3)
Cl2 0.0208(3) 0.0231(4) 0.0149(3) -0.0003(3) -0.0053(3) -0.0018(3)
N1 0.0125(11) 0.0154(14) 0.0196(12) -0.0030(10) 0.0003(10) -0.0039(10)
N2 0.0136(12) 0.0183(15) 0.0151(11) 0.0022(10) -0.0020(10) -0.0011(10)
O1 0.0194(11) 0.0234(13) 0.0216(12) 0.0028(9) 0.0014(9) 0.0034(9)
O2 0.0210(13) 0.058(2) 0.0305(14) -0.0185(13) 0.0040(11) -0.0065(13)
P1 0.0119(3) 0.0101(4) 0.0126(3) -0.0006(3) 0.0001(3) -0.0010(3)
P2 0.0127(3) 0.0119(4) 0.0122(3) -0.0004(3) -0.0005(3) 0.0007(3)

loop_
_atom_type_symbol
_atom_type_description
_atom_type_scat_dispersion_real
_atom_type_scat_dispersion_imag
_atom_type_scat_source
C C 0.0033 0.0016 'International Tables Vol C Tables 4.2.6.8 and 6.1.1.4'
H H 0.0000 0.0000 'International Tables Vol C Tables 4.2.6.8 and 6.1.1.4'
N N 0.0061 0.0033 'International Tables Vol C Tables 4.2.6.8 and 6.1.1.4'
O O 0.0106 0.0060 'International Tables Vol C Tables 4.2.6.8 and 6.1.1.4'
P P 0.1023 0.0942 'International Tables Vol C Tables 4.2.6.8 and 6.1.1.4'
Cl Cl 0.1484 0.1585 'International Tables Vol C Tables 4.2.6.8 and 6.1.1.4'
Pd Pd -0.9988 1.0072 'International Tables Vol C Tables 4.2.6.8 and 6.1.1.4'

loop_
_geom_angle_atom_site_label_1
_geom_angle_atom_site_label_2
_geom_angle_atom_site_label_3
_geom_angle
_geom_angle_site_symmetry_1
_geom_angle_site_symmetry_3
_geom_angle_publ_flag
C1 Pd1 N1 79.26(11) . . ?
C1 Pd1 P1 95.85(8) . . ?
N1 Pd1 P1 174.22(7) . . ?
C1 Pd1 Cl1 169.81(8) . . ?
N1 Pd1 Cl1 92.93(7) . . ?
P1 Pd1 Cl1 92.27(3) . . ?
C42 Pd2 N2 80.35(11) . . ?
C42 Pd2 P2 94.38(9) . . ?
N2 Pd2 P2 165.65(8) . . ?
C42 Pd2 Cl2 169.62(9) . . ?
N2 Pd2 Cl2 94.05(7) . . ?
P2 Pd2 Cl2 93.04(3) . . ?
C10 C1 C2 117.8(2) . . ?
C10 C1 Pd1 114.0(2) . . ?
C2 C1 Pd1 128.0(2) . . ?
C3 C2 C1 121.5(3) . . ?
C3 C2 H2 119.3 . . ?
C1 C2 H2 119.3 . . ?
C2 C3 C4 121.0(3) . . ?
C2 C3 H3 119.5 . . ?
C4 C3 H3 119.5 . . ?
C3 C4 C5 121.6(3) . . ?
C3 C4 C9 118.8(3) . . ?
C5 C4 C9 119.6(3) . . ?
C6 C5 C4 120.9(3) . . ?
C6 C5 H5 119.5 . . ?
C4 C5 H5 119.5 . . ?
C5 C6 C7 119.8(3) . . ?
C5 C6 H6 120.1 . . ?
C7 C6 H6 120.1 . . ?
C8 C7 C6 120.6(3) . . ?
C8 C7 H7 119.7 . . ?
C6 C7 H7 119.7 . . ?
C7 C8 C9 121.6(3) . . ?
C7 C8 H8 119.2 . . ?
C9 C8 H8 119.2 . . ?
C8 C9 C10 124.3(3) . . ?
C8 C9 C4 117.4(3) . . ?
C10 C9 C4 118.3(3) . . ?
C1 C10 C9 122.2(3) . . ?
C1 C10 C11 116.3(2) . . ?
C9 C10 C11 121.5(3) . . ?
N1 C11 C10 106.3(2) . . ?
N1 C11 C12 112.8(3) . . ?
C10 C11 C12 109.8(3) . . ?
N1 C11 H11 109.3 . . ?
C10 C11 H11 109.3 . . ?
C12 C11 H11 109.3 . . ?
C11 C12 H12A 109.5 . . ?
C11 C12 H12B 109.5 . . ?
H12A C12 H12B 109.5 . . ?
C11 C12 H12C 109.5 . . ?
H12A C12 H12C 109.5 . . ?
H12B C12 H12C 109.5 . . ?
N1 C13 H13A 109.5 . . ?
N1 C13 H13B 109.5 . . ?
H13A C13 H13B 109.5 . . ?
N1 C13 H13C 109.5 . . ?
H13A C13 H13C 109.5 . . ?
H13B C13 H13C 109.5 . . ?
N1 C14 H14A 109.5 . . ?
N1 C14 H14B 109.5 . . ?
H14A C14 H14B 109.5 . . ?
N1 C14 H14C 109.5 . . ?
H14A C14 H14C 109.5 . . ?
H14B C14 H14C 109.5 . . ?
C20 C15 C16 119.7(3) . . ?
C20 C15 P1 124.4(2) . . ?
C16 C15 P1 115.9(2) . . ?
C17 C16 C15 120.1(3) . . ?
C17 C16 H16 120.0 . . ?
C15 C16 H16 120.0 . . ?
C16 C17 C18 120.5(3) . . ?
C16 C17 H17 119.7 . . ?
C18 C17 H17 119.7 . . ?
C19 C18 C17 119.3(3) . . ?
C19 C18 H18 120.3 . . ?
C17 C18 H18 120.3 . . ?
C18 C19 C20 120.6(3) . . ?
C18 C19 H19 119.7 . . ?
C20 C19 H19 119.7 . . ?
C15 C20 C19 119.7(3) . . ?
C15 C20 H20 120.1 . . ?
C19 C20 H20 120.1 . . ?
C22 C21 C26 119.1(3) . . ?
C22 C21 P1 121.4(2) . . ?
C26 C21 P1 119.3(2) . . ?
C23 C22 C21 119.8(3) . . ?
C23 C22 H22 120.1 . . ?
C21 C22 H22 120.1 . . ?
C24 C23 C22 121.1(3) . . ?
C24 C23 H23 119.5 . . ?
C22 C23 H23 119.5 . . ?
C23 C24 C25 119.6(3) . . ?
C23 C24 H24 120.2 . . ?
C25 C24 H24 120.2 . . ?
C24 C25 C26 120.3(3) . . ?
C24 C25 H25 119.9 . . ?
C26 C25 H25 119.9 . . ?
C25 C26 C21 120.0(3) . . ?
C25 C26 H26 120.0 . . ?
C21 C26 H26 120.0 . . ?
C28 C27 C34 113.1(2) . . ?
C28 C27 P1 107.68(19) . . ?
C34 C27 P1 109.52(19) . . ?
C28 C27 H27 108.8 . . ?
C34 C27 H27 108.8 . . ?
P1 C27 H27 108.8 . . ?
C29 C28 C33 118.8(3) . . ?
C29 C28 C27 120.3(3) . . ?
C33 C28 C27 120.9(3) . . ?
C28 C29 C30 120.4(3) . . ?
C28 C29 H29 119.8 . . ?
C30 C29 H29 119.8 . . ?
C31 C30 C29 119.9(3) . . ?
C31 C30 H30 120.0 . . ?
C29 C30 H30 120.0 . . ?
C32 C31 C30 120.4(3) . . ?
C32 C31 H31 119.8 . . ?
C30 C31 H31 119.8 . . ?
C31 C32 C33 119.7(3) . . ?
C31 C32 H32 120.2 . . ?
C33 C32 H32 120.2 . . ?
C32 C33 C28 120.7(3) . . ?
C32 C33 H33 119.7 . . ?
C28 C33 H33 119.7 . . ?
C35 C34 C27 113.6(2) . . ?
C35 C34 H34A 108.8 . . ?
C27 C34 H34A 108.8 . . ?
C35 C34 H34B 108.8 . . ?
C27 C34 H34B 108.8 . . ?
H34A C34 H34B 107.7 . . ?
O1 C35 C36 120.5(3) . . ?
O1 C35 C34 121.7(3) . . ?
C36 C35 C34 117.8(3) . . ?
C41 C36 C37 119.4(3) . . ?
C41 C36 C35 122.2(3) . . ?
C37 C36 C35 118.4(3) . . ?
C38 C37 C36 120.3(3) . . ?
C38 C37 H37 119.9 . . ?
C36 C37 H37 119.9 . . ?
C37 C38 C39 120.3(3) . . ?
C37 C38 H38 119.9 . . ?
C39 C38 H38 119.9 . . ?
C38 C39 C40 120.0(3) . . ?
C38 C39 H39 120.0 . . ?
C40 C39 H39 120.0 . . ?
C39 C40 C41 120.0(3) . . ?
C39 C40 H40 120.0 . . ?
C41 C40 H40 120.0 . . ?
C36 C41 C40 120.0(3) . . ?
C36 C41 H41 120.0 . . ?
C40 C41 H41 120.0 . . ?
C51 C42 C43 118.5(3) . . ?
C51 C42 Pd2 114.1(2) . . ?
C43 C42 Pd2 127.2(2) . . ?
C44 C43 C42 121.0(3) . . ?
C44 C43 H43 119.5 . . ?
C42 C43 H43 119.5 . . ?
C43 C44 C45 121.2(3) . . ?
C43 C44 H44 119.4 . . ?
C45 C44 H44 119.4 . . ?
C44 C45 C46 122.2(3) . . ?
C44 C45 C50 118.9(3) . . ?
C46 C45 C50 118.9(3) . . ?
C47 C46 C45 121.4(3) . . ?
C47 C46 H46 119.3 . . ?
C45 C46 H46 119.3 . . ?
C46 C47 C48 119.7(3) . . ?
C46 C47 H47 120.1 . . ?
C48 C47 H47 120.1 . . ?
C49 C48 C47 120.9(3) . . ?
C49 C48 H48 119.6 . . ?
C47 C48 H48 119.6 . . ?
C48 C49 C50 121.1(3) . . ?
C48 C49 H49 119.5 . . ?
C50 C49 H49 119.5 . . ?
C49 C50 C45 118.0(3) . . ?
C49 C50 C51 123.5(3) . . ?
C45 C50 C51 118.5(3) . . ?
C42 C51 C50 121.4(3) . . ?
C42 C51 C52 116.8(2) . . ?
C50 C51 C52 121.8(2) . . ?
N2 C52 C51 107.0(2) . . ?
N2 C52 C53 111.8(3) . . ?
C51 C52 C53 109.9(3) . . ?
N2 C52 H52 109.4 . . ?
C51 C52 H52 109.4 . . ?
C53 C52 H52 109.4 . . ?
C52 C53 H53A 109.5 . . ?
C52 C53 H53B 109.5 . . ?
H53A C53 H53B 109.5 . . ?
C52 C53 H53C 109.5 . . ?
H53A C53 H53C 109.5 . . ?
H53B C53 H53C 109.5 . . ?
N2 C54 H54A 109.5 . . ?
N2 C54 H54B 109.5 . . ?
H54A C54 H54B 109.5 . . ?
N2 C54 H54C 109.5 . . ?
H54A C54 H54C 109.5 . . ?
H54B C54 H54C 109.5 . . ?
N2 C55 H55A 109.5 . . ?
N2 C55 H55B 109.5 . . ?
H55A C55 H55B 109.5 . . ?
N2 C55 H55C 109.5 . . ?
H55A C55 H55C 109.5 . . ?
H55B C55 H55C 109.5 . . ?
C57 C56 C61 119.2(3) . . ?
C57 C56 P2 123.9(2) . . ?
C61 C56 P2 116.8(2) . . ?
C58 C57 C56 120.0(3) . . ?
C58 C57 H57 120.0 . . ?
C56 C57 H57 120.0 . . ?
C59 C58 C57 120.7(3) . . ?
C59 C58 H58 119.7 . . ?
C57 C58 H58 119.7 . . ?
C58 C59 C60 119.2(3) . . ?
C58 C59 H59 120.4 . . ?
C60 C59 H59 120.4 . . ?
C61 C60 C59 120.4(3) . . ?
C61 C60 H60 119.8 . . ?
C59 C60 H60 119.8 . . ?
C60 C61 C56 120.5(3) . . ?
C60 C61 H61 119.7 . . ?
C56 C61 H61 119.7 . . ?
C63 C62 C67 118.9(3) . . ?
C63 C62 P2 120.0(2) . . ?
C67 C62 P2 120.7(2) . . ?
C64 C63 C62 120.4(3) . . ?
C64 C63 H63 119.8 . . ?
C62 C63 H63 119.8 . . ?
C65 C64 C63 119.8(3) . . ?
C65 C64 H64 120.1 . . ?
C63 C64 H64 120.1 . . ?
C64 C65 C66 120.3(3) . . ?
C64 C65 H65 119.8 . . ?
C66 C65 H65 119.8 . . ?
C67 C66 C65 120.1(3) . . ?
C67 C66 H66 120.0 . . ?
C65 C66 H66 120.0 . . ?
C66 C67 C62 120.4(3) . . ?
C66 C67 H67 119.8 . . ?
C62 C67 H67 119.8 . . ?
C69 C68 C75 113.6(3) . . ?
C69 C68 P2 108.44(19) . . ?
C75 C68 P2 110.9(2) . . ?
C69 C68 H68 107.9 . . ?
C75 C68 H68 107.9 . . ?
P2 C68 H68 107.9 . . ?
C70 C69 C74 118.1(3) . . ?
C70 C69 C68 120.9(3) . . ?
C74 C69 C68 120.9(3) . . ?
C71 C70 C69 121.2(3) . . ?
C71 C70 H70 119.4 . . ?
C69 C70 H70 119.4 . . ?
C72 C71 C70 119.6(3) . . ?
C72 C71 H71 120.2 . . ?
C70 C71 H71 120.2 . . ?
C71 C72 C73 120.2(3) . . ?
C71 C72 H72 119.9 . . ?
C73 C72 H72 119.9 . . ?
C74 C73 C72 119.9(3) . . ?
C74 C73 H73 120.0 . . ?
C72 C73 H73 120.0 . . ?
C73 C74 C69 120.8(3) . . ?
C73 C74 H74 119.6 . . ?
C69 C74 H74 119.6 . . ?
C76 C75 C68 111.6(3) . . ?
C76 C75 H75A 109.3 . . ?
C68 C75 H75A 109.3 . . ?
C76 C75 H75B 109.3 . . ?
C68 C75 H75B 109.3 . . ?
H75A C75 H75B 108.0 . . ?
O2 C76 C77 120.8(3) . . ?
O2 C76 C75 121.1(3) . . ?
C77 C76 C75 118.1(3) . . ?
C78 C77 C82 118.9(3) . . ?
C78 C77 C76 118.7(3) . . ?
C82 C77 C76 122.4(3) . . ?
C79 C78 C77 121.2(3) . . ?
C79 C78 H78 119.4 . . ?
C77 C78 H78 119.4 . . ?
C78 C79 C80 119.5(3) . . ?
C78 C79 H79 120.2 . . ?
C80 C79 H79 120.2 . . ?
C81 C80 C79 119.8(3) . . ?
C81 C80 H80 120.1 . . ?
C79 C80 H80 120.1 . . ?
C80 C81 C82 121.1(4) . . ?
C80 C81 H81 119.4 . . ?
C82 C81 H81 119.4 . . ?
C81 C82 C77 119.4(3) . . ?
C81 C82 H82 120.3 . . ?
C77 C82 H82 120.3 . . ?
C13 N1 C14 106.5(3) . . ?
C13 N1 C11 111.4(2) . . ?
C14 N1 C11 110.2(2) . . ?
C13 N1 Pd1 115.4(2) . . ?
C14 N1 Pd1 108.04(19) . . ?
C11 N1 Pd1 105.38(18) . . ?
C54 N2 C55 107.5(3) . . ?
C54 N2 C52 110.9(2) . . ?
C55 N2 C52 109.9(2) . . ?
C54 N2 Pd2 114.22(19) . . ?
C55 N2 Pd2 109.4(2) . . ?
C52 N2 Pd2 105.00(17) . . ?
C15 P1 C21 99.53(14) . . ?
C15 P1 C27 106.81(13) . . ?
C21 P1 C27 106.72(13) . . ?
C15 P1 Pd1 115.03(9) . . ?
C21 P1 Pd1 116.04(10) . . ?
C27 P1 Pd1 111.61(10) . . ?
C62 P2 C56 98.63(14) . . ?
C62 P2 C68 106.17(13) . . ?
C56 P2 C68 106.25(13) . . ?
C62 P2 Pd2 111.40(10) . . ?
C56 P2 Pd2 115.93(10) . . ?
C68 P2 Pd2 116.59(10) . . ?

loop_
_geom_bond_atom_site_label_1
_geom_bond_atom_site_label_2
_geom_bond_distance
_geom_bond_site_symmetry_2
_geom_bond_publ_flag
Pd1 C1 2.016(3) . ?
Pd1 N1 2.134(3) . ?
Pd1 P1 2.2652(8) . ?
Pd1 Cl1 2.4165(7) . ?
Pd2 C42 1.995(3) . ?
Pd2 N2 2.133(3) . ?
Pd2 P2 2.2460(8) . ?
Pd2 Cl2 2.4118(7) . ?
C1 C10 1.380(4) . ?
C1 C2 1.426(4) . ?
C2 C3 1.367(4) . ?
C2 H2 0.9500 . ?
C3 C4 1.412(4) . ?
C3 H3 0.9500 . ?
C4 C5 1.420(4) . ?
C4 C9 1.427(4) . ?
C5 C6 1.363(4) . ?
C5 H5 0.9500 . ?
C6 C7 1.412(5) . ?
C6 H6 0.9500 . ?
C7 C8 1.364(4) . ?
C7 H7 0.9500 . ?
C8 C9 1.420(4) . ?
C8 H8 0.9500 . ?
C9 C10 1.427(4) . ?
C10 C11 1.514(4) . ?
C11 N1 1.493(4) . ?
C11 C12 1.531(5) . ?
C11 H11 1.0000 . ?
C12 H12A 0.9800 . ?
C12 H12B 0.9800 . ?
C12 H12C 0.9800 . ?
C13 N1 1.486(4) . ?
C13 H13A 0.9800 . ?
C13 H13B 0.9800 . ?
C13 H13C 0.9800 . ?
C14 N1 1.491(4) . ?
C14 H14A 0.9800 . ?
C14 H14B 0.9800 . ?
C14 H14C 0.9800 . ?
C15 C20 1.388(4) . ?
C15 C16 1.404(4) . ?
C15 P1 1.828(3) . ?
C16 C17 1.377(4) . ?
C16 H16 0.9500 . ?
C17 C18 1.394(5) . ?
C17 H17 0.9500 . ?
C18 C19 1.390(5) . ?
C18 H18 0.9500 . ?
C19 C20 1.392(4) . ?
C19 H19 0.9500 . ?
C20 H20 0.9500 . ?
C21 C22 1.394(4) . ?
C21 C26 1.402(4) . ?
C21 P1 1.829(3) . ?
C22 C23 1.388(4) . ?
C22 H22 0.9500 . ?
C23 C24 1.374(5) . ?
C23 H23 0.9500 . ?
C24 C25 1.388(5) . ?
C24 H24 0.9500 . ?
C25 C26 1.390(5) . ?
C25 H25 0.9500 . ?
C26 H26 0.9500 . ?
C27 C28 1.518(4) . ?
C27 C34 1.542(4) . ?
C27 P1 1.876(3) . ?
C27 H27 1.0000 . ?
C28 C29 1.391(4) . ?
C28 C33 1.396(4) . ?
C29 C30 1.397(5) . ?
C29 H29 0.9500 . ?
C30 C31 1.383(5) . ?
C30 H30 0.9500 . ?
C31 C32 1.381(5) . ?
C31 H31 0.9500 . ?
C32 C33 1.394(4) . ?
C32 H32 0.9500 . ?
C33 H33 0.9500 . ?
C34 C35 1.522(4) . ?
C34 H34A 0.9900 . ?
C34 H34B 0.9900 . ?
C35 O1 1.220(4) . ?
C35 C36 1.506(4) . ?
C36 C41 1.392(4) . ?
C36 C37 1.401(4) . ?
C37 C38 1.381(5) . ?
C37 H37 0.9500 . ?
C38 C39 1.385(5) . ?
C38 H38 0.9500 . ?
C39 C40 1.389(5) . ?
C39 H39 0.9500 . ?
C40 C41 1.396(4) . ?
C40 H40 0.9500 . ?
C41 H41 0.9500 . ?
C42 C51 1.382(4) . ?
C42 C43 1.423(4) . ?
C43 C44 1.370(4) . ?
C43 H43 0.9500 . ?
C44 C45 1.409(4) . ?
C44 H44 0.9500 . ?
C45 C46 1.423(4) . ?
C45 C50 1.427(4) . ?
C46 C47 1.359(5) . ?
C46 H46 0.9500 . ?
C47 C48 1.409(5) . ?
C47 H47 0.9500 . ?
C48 C49 1.366(4) . ?
C48 H48 0.9500 . ?
C49 C50 1.421(4) . ?
C49 H49 0.9500 . ?
C50 C51 1.429(4) . ?
C51 C52 1.508(4) . ?
C52 N2 1.507(4) . ?
C52 C53 1.530(5) . ?
C52 H52 1.0000 . ?
C53 H53A 0.9800 . ?
C53 H53B 0.9800 . ?
C53 H53C 0.9800 . ?
C54 N2 1.480(4) . ?
C54 H54A 0.9800 . ?
C54 H54B 0.9800 . ?
C54 H54C 0.9800 . ?
C55 N2 1.486(4) . ?
C55 H55A 0.9800 . ?
C55 H55B 0.9800 . ?
C55 H55C 0.9800 . ?
C56 C57 1.392(4) . ?
C56 C61 1.393(4) . ?
C56 P2 1.832(3) . ?
C57 C58 1.391(4) . ?
C57 H57 0.9500 . ?
C58 C59 1.385(5) . ?
C58 H58 0.9500 . ?
C59 C60 1.391(5) . ?
C59 H59 0.9500 . ?
C60 C61 1.381(4) . ?
C60 H60 0.9500 . ?
C61 H61 0.9500 . ?
C62 C63 1.393(4) . ?
C62 C67 1.398(4) . ?
C62 P2 1.826(3) . ?
C63 C64 1.389(5) . ?
C63 H63 0.9500 . ?
C64 C65 1.381(5) . ?
C64 H64 0.9500 . ?
C65 C66 1.383(5) . ?
C65 H65 0.9500 . ?
C66 C67 1.380(4) . ?
C66 H66 0.9500 . ?
C67 H67 0.9500 . ?
C68 C69 1.511(4) . ?
C68 C75 1.532(4) . ?
C68 P2 1.861(3) . ?
C68 H68 1.0000 . ?
C69 C70 1.396(4) . ?
C69 C74 1.400(4) . ?
C70 C71 1.390(5) . ?
C70 H70 0.9500 . ?
C71 C72 1.382(5) . ?
C71 H71 0.9500 . ?
C72 C73 1.392(5) . ?
C72 H72 0.9500 . ?
C73 C74 1.385(5) . ?
C73 H73 0.9500 . ?
C74 H74 0.9500 . ?
C75 C76 1.522(4) . ?
C75 H75A 0.9900 . ?
C75 H75B 0.9900 . ?
C76 O2 1.216(4) . ?
C76 C77 1.491(4) . ?
C77 C78 1.395(4) . ?
C77 C82 1.400(5) . ?
C78 C79 1.373(5) . ?
C78 H78 0.9500 . ?
C79 C80 1.394(5) . ?
C79 H79 0.9500 . ?
C80 C81 1.373(5) . ?
C80 H80 0.9500 . ?
C81 C82 1.386(5) . ?
C81 H81 0.9500 . ?
C82 H82 0.9500 . ?
